data_2229961
loop_
_publ_author_name
'Wu, Wei-Ping'
'Wang, Jun'
'Lu, Lu'
'He, Xi-Yang'
'Zou, Li-Ke'

_publ_section_title
;
 Bis(4'-hydroxybiphenyl-4-carboxylato-\k<i>O</i>^1^)(1,10-phenanthroline-\k^2^<i>N</i>,<i>N</i>')zinc
;
_journal_coeditor_code DN2671
_journal_issue 5
_journal_name_full 'Acta Crystallographica Section E'
_journal_page_first m568
_journal_paper_doi 10.1107/S1600536811012244
_journal_volume 67
_journal_year 2011
_chemical_formula_iupac '[Zn (C13 H9 O3)2 (C12 H8 N2)]'
_chemical_formula_moiety 'C38 H26 N2 O6 Zn'
_chemical_formula_sum 'C38 H26 N2 O6 Zn'
_chemical_formula_weight 671.98
_chemical_name_systematic
;
Bis(4'-hydroxybiphenyl-4-carboxylato-\k<i>O</i>^1^)(1,10-phenanthroline-
\k^2^<i>N</i>,<i>N</i>')zinc
;
_space_group_IT_number 15
_symmetry_cell_setting monoclinic
_symmetry_space_group_name_Hall '-C 2yc'
_symmetry_space_group_name_H-M 'C 1 2/c 1'
_atom_sites_solution_hydrogens geom
_atom_sites_solution_primary direct
_atom_sites_solution_secondary difmap
_audit_creation_method SHELXL-97
_cell_angle_alpha 90.00
_cell_angle_beta 90.702(9)
_cell_angle_gamma 90.00
_cell_formula_units_Z 4
_cell_length_a 15.378(8)
_cell_length_b 10.616(5)
_cell_length_c 17.816(9)
_cell_measurement_reflns_used 2606
_cell_measurement_temperature 298(2)
_cell_measurement_theta_max 25.20
_cell_measurement_theta_min 2.29
_cell_volume 2908(3)
_computing_cell_refinement 'SAINT (Bruker, 2008)'
_computing_data_collection 'APEX2 (Bruker, 2008)'
_computing_data_reduction 'SAINT (Bruker, 2008)'
_computing_molecular_graphics
;
ORTEPIII (Burnett & Johnson, 1996), ORTEP-3 for Windows (Farrugia,
1997) and
PLATON (Spek, 2009)
;
_computing_publication_material 'SHELXL97 (Sheldrick, 2008)'
_computing_structure_refinement 'SHELXL97 (Sheldrick, 2008)'
_computing_structure_solution 'SHELXS97 (Sheldrick, 2008)'
_diffrn_ambient_temperature 298(2)
_diffrn_measured_fraction_theta_full 0.994
_diffrn_measured_fraction_theta_max 0.994
_diffrn_measurement_device_type 'Bruker APEXII area-detector'
_diffrn_measurement_method '\f and \w'
_diffrn_radiation_monochromator graphite
_diffrn_radiation_source 'fine-focus sealed tube'
_diffrn_radiation_type MoK\a
_diffrn_radiation_wavelength 0.71073
_diffrn_reflns_av_R_equivalents 0.0273
_diffrn_reflns_av_sigmaI/netI 0.0245
_diffrn_reflns_limit_h_max 18
_diffrn_reflns_limit_h_min -18
_diffrn_reflns_limit_k_max 12
_diffrn_reflns_limit_k_min 0
_diffrn_reflns_limit_l_max 21
_diffrn_reflns_limit_l_min 0
_diffrn_reflns_number 10508
_diffrn_reflns_theta_full 25.20
_diffrn_reflns_theta_max 25.20
_diffrn_reflns_theta_min 2.29
_diffrn_standards_interval_count 0
_diffrn_standards_interval_time 0
_diffrn_standards_number 0
_exptl_absorpt_coefficient_mu 0.900
_exptl_absorpt_correction_T_max 0.8334
_exptl_absorpt_correction_T_min 0.7739
_exptl_absorpt_correction_type multi-scan
_exptl_absorpt_process_details '(SADABS; Bruker, 2008)'
_exptl_crystal_colour colourless
_exptl_crystal_density_diffrn 1.535
_exptl_crystal_density_method 'not measured'
_exptl_crystal_description block
_exptl_crystal_F_000 1384
_exptl_crystal_size_max 0.30
_exptl_crystal_size_mid 0.27
_exptl_crystal_size_min 0.21
_refine_diff_density_max 0.255
_refine_diff_density_min -0.321
_refine_ls_extinction_method none
_refine_ls_goodness_of_fit_ref 1.060
_refine_ls_hydrogen_treatment constr
_refine_ls_matrix_type full
_refine_ls_number_parameters 214
_refine_ls_number_reflns 2605
_refine_ls_number_restraints 0
_refine_ls_restrained_S_all 1.060
_refine_ls_R_factor_all 0.0361
_refine_ls_R_factor_gt 0.0296
_refine_ls_shift/su_max 0.001
_refine_ls_shift/su_mean 0.000
_refine_ls_structure_factor_coef Fsqd
_refine_ls_weighting_details 'calc w=1/[\s^2^(Fo^2^)+(0.0557P)^2^+1.3191P] where P=(Fo^2^+2Fc^2^)/3'
_refine_ls_weighting_scheme calc
_refine_ls_wR_factor_gt 0.0879
_refine_ls_wR_factor_ref 0.0924
_reflns_number_gt 2273
_reflns_number_total 2605
_reflns_threshold_expression I>2\s(I)
_cod_data_source_file dn2671.cif
_cod_data_source_block I
_cod_original_cell_volume 2908(2)
_cod_original_sg_symbol_H-M 'C 2/c'
_cod_database_code 2229961
_cod_database_fobs_code 2229961

loop_
_symmetry_equiv_pos_as_xyz
'x, y, z'
'-x, y, -z+1/2'
'x+1/2, y+1/2, z'
'-x+1/2, y+1/2, -z+1/2'
'-x, -y, -z'
'x, -y, z-1/2'
'-x+1/2, -y+1/2, -z'
'x+1/2, -y+1/2, z-1/2'

loop_
_atom_site_type_symbol
_atom_site_label
_atom_site_fract_x
_atom_site_fract_y
_atom_site_fract_z
_atom_site_U_iso_or_equiv
_atom_site_adp_type
_atom_site_calc_flag
_atom_site_refinement_flags
_atom_site_occupancy
_atom_site_disorder_assembly
_atom_site_disorder_group
Zn Zn1 0.5000 0.35249(3) 0.2500 0.04222(15) Uani d S 1 . .
O O1 0.50786(11) 0.45044(15) 0.16187(8) 0.0515(4) Uani d . 1 . .
O O2 0.61479(12) 0.59120(16) 0.16290(10) 0.0650(5) Uani d . 1 . .
O O3 0.20326(10) 1.04044(13) -0.23778(9) 0.0462(4) Uani d . 1 . .
H H3A 0.1793 0.9948 -0.2689 0.069 Uiso calc R 1 . .
N N1 0.56738(11) 0.20478(17) 0.29840(9) 0.0419(4) Uani d . 1 . .
C C1 0.49614(12) 0.62166(18) 0.07931(10) 0.0338(4) Uani d . 1 . .
C C2 0.53096(13) 0.73018(19) 0.04826(12) 0.0396(5) Uani d . 1 . .
H H2 0.5858 0.7577 0.0637 0.047 Uiso calc R 1 . .
C C3 0.48521(12) 0.79735(19) -0.00498(11) 0.0380(4) Uani d . 1 . .
H H3 0.5096 0.8700 -0.0249 0.046 Uiso calc R 1 . .
C C4 0.40291(12) 0.75884(18) -0.02979(10) 0.0313(4) Uani d . 1 . .
C C5 0.36906(12) 0.64957(18) 0.00116(12) 0.0373(5) Uani d . 1 . .
H H5 0.3145 0.6214 -0.0145 0.045 Uiso calc R 1 . .
C C6 0.41457(13) 0.58227(19) 0.05454(11) 0.0382(5) Uani d . 1 . .
H H6 0.3904 0.5094 0.0744 0.046 Uiso calc R 1 . .
C C7 0.35300(12) 0.83181(18) -0.08651(10) 0.0317(4) Uani d . 1 . .
C C8 0.35415(13) 0.96324(18) -0.08772(11) 0.0392(5) Uani d . 1 . .
H H8 0.3889 1.0062 -0.0531 0.047 Uiso calc R 1 . .
C C9 0.30532(13) 1.03091(19) -0.13874(12) 0.0406(5) Uani d . 1 . .
H H9 0.3080 1.1184 -0.1387 0.049 Uiso calc R 1 . .
C C10 0.25204(12) 0.96926(18) -0.19028(11) 0.0346(4) Uani d . 1 . .
C C11 0.25167(12) 0.83874(18) -0.19150(11) 0.0349(4) Uani d . 1 . .
H H11 0.2178 0.7961 -0.2269 0.042 Uiso calc R 1 . .
C C12 0.30139(12) 0.77208(18) -0.14041(10) 0.0340(4) Uani d . 1 . .
H H12 0.3004 0.6845 -0.1420 0.041 Uiso calc R 1 . .
C C13 0.54446(14) 0.55089(19) 0.13953(11) 0.0388(5) Uani d . 1 . .
C C14 0.53520(14) 0.09192(19) 0.27718(12) 0.0423(5) Uani d . 1 . .
C C15 0.56745(16) -0.0227(2) 0.30488(15) 0.0569(7) Uani d . 1 . .
C C16 0.63435(18) -0.0157(3) 0.35882(16) 0.0687(8) Uani d . 1 . .
H H16 0.6568 -0.0889 0.3801 0.082 Uiso calc R 1 . .
C C17 0.66621(18) 0.0979(3) 0.37981(15) 0.0672(8) Uani d . 1 . .
H H17 0.7113 0.1027 0.4149 0.081 Uiso calc R 1 . .
C C18 0.63158(15) 0.2074(3) 0.34886(13) 0.0533(6) Uani d . 1 . .
H H18 0.6541 0.2848 0.3640 0.064 Uiso calc R 1 . .
C C19 0.53160(19) -0.1375(2) 0.27629(18) 0.0741(9) Uani d . 1 . .
H H19 0.5525 -0.2139 0.2945 0.089 Uiso calc R 1 . .

loop_
_atom_site_aniso_label
_atom_site_aniso_U_11
_atom_site_aniso_U_22
_atom_site_aniso_U_33
_atom_site_aniso_U_12
_atom_site_aniso_U_13
_atom_site_aniso_U_23
Zn1 0.0656(3) 0.0293(2) 0.0316(2) 0.000 -0.00514(15) 0.000
O1 0.0671(10) 0.0459(9) 0.0411(9) -0.0079(8) -0.0141(7) 0.0139(7)
O2 0.0700(11) 0.0529(10) 0.0711(12) -0.0120(8) -0.0427(9) 0.0165(9)
O3 0.0560(9) 0.0363(8) 0.0458(9) 0.0032(7) -0.0224(7) 0.0020(6)
N1 0.0476(10) 0.0396(10) 0.0387(9) 0.0014(8) 0.0050(8) 0.0047(8)
C1 0.0414(10) 0.0318(9) 0.0279(10) -0.0009(8) -0.0060(8) -0.0014(8)
C2 0.0381(10) 0.0369(11) 0.0433(11) -0.0089(8) -0.0153(9) 0.0021(9)
C3 0.0393(10) 0.0346(10) 0.0399(11) -0.0099(8) -0.0079(8) 0.0053(9)
C4 0.0334(9) 0.0331(10) 0.0274(9) -0.0019(7) -0.0027(7) -0.0017(8)
C5 0.0332(10) 0.0401(11) 0.0384(11) -0.0093(8) -0.0070(8) 0.0037(8)
C6 0.0417(10) 0.0358(11) 0.0369(11) -0.0094(8) -0.0014(8) 0.0051(9)
C7 0.0322(9) 0.0335(10) 0.0293(9) -0.0039(7) -0.0030(7) 0.0007(8)
C8 0.0450(11) 0.0328(10) 0.0395(11) -0.0068(8) -0.0151(9) -0.0028(8)
C9 0.0472(11) 0.0278(10) 0.0464(12) -0.0025(8) -0.0127(9) -0.0008(8)
C10 0.0353(9) 0.0362(10) 0.0321(10) 0.0009(8) -0.0045(8) 0.0013(8)
C11 0.0372(10) 0.0350(10) 0.0323(10) -0.0047(8) -0.0088(8) -0.0038(8)
C12 0.0381(10) 0.0283(10) 0.0355(10) -0.0047(8) -0.0043(8) -0.0016(8)
C13 0.0508(12) 0.0327(10) 0.0328(10) 0.0023(9) -0.0095(9) -0.0013(8)
C14 0.0490(12) 0.0332(11) 0.0453(12) 0.0032(9) 0.0177(9) 0.0044(9)
C15 0.0637(15) 0.0422(13) 0.0657(16) 0.0161(11) 0.0328(13) 0.0134(11)
C16 0.0699(17) 0.0684(18) 0.0684(18) 0.0340(15) 0.0241(14) 0.0281(15)
C17 0.0565(15) 0.090(2) 0.0555(16) 0.0228(15) 0.0038(12) 0.0197(15)
C18 0.0527(13) 0.0625(15) 0.0448(13) 0.0041(11) 0.0010(10) 0.0089(11)
C19 0.088(2) 0.0331(12) 0.103(3) 0.0104(11) 0.0473(17) 0.0107(13)

loop_
_atom_type_symbol
_atom_type_description
_atom_type_scat_dispersion_real
_atom_type_scat_dispersion_imag
_atom_type_scat_source
C C 0.0033 0.0016 'International Tables Vol C Tables 4.2.6.8 and 6.1.1.4'
H H 0.0000 0.0000 'International Tables Vol C Tables 4.2.6.8 and 6.1.1.4'
N N 0.0061 0.0033 'International Tables Vol C Tables 4.2.6.8 and 6.1.1.4'
O O 0.0106 0.0060 'International Tables Vol C Tables 4.2.6.8 and 6.1.1.4'
Zn Zn 0.2839 1.4301 'International Tables Vol C Tables 4.2.6.8 and 6.1.1.4'

loop_
_geom_angle_atom_site_label_1
_geom_angle_atom_site_label_2
_geom_angle_atom_site_label_3
_geom_angle_site_symmetry_1
_geom_angle_site_symmetry_3
_geom_angle
_geom_angle_publ_flag
O1 Zn1 O1 2_655 . 113.17(11) ?
O1 Zn1 N1 2_655 2_655 136.83(7) ?
O1 Zn1 N1 . 2_655 96.20(7) ?
O1 Zn1 N1 2_655 . 96.20(7) ?
O1 Zn1 N1 . . 136.83(7) ?
N1 Zn1 N1 2_655 . 81.03(10) ?
C13 O1 Zn1 . . 139.02(14) ?
C10 O3 H3A . . 109.5 ?
C18 N1 C14 . . 118.4(2) ?
C18 N1 Zn1 . . 129.27(17) ?
C14 N1 Zn1 . . 112.17(14) ?
C2 C1 C6 . . 118.32(17) ?
C2 C1 C13 . . 120.73(17) ?
C6 C1 C13 . . 120.93(18) ?
C3 C2 C1 . . 120.62(17) ?
C3 C2 H2 . . 119.7 ?
C1 C2 H2 . . 119.7 ?
C2 C3 C4 . . 121.40(19) ?
C2 C3 H3 . . 119.3 ?
C4 C3 H3 . . 119.3 ?
C5 C4 C3 . . 117.49(17) ?
C5 C4 C7 . . 120.96(16) ?
C3 C4 C7 . . 121.54(17) ?
C6 C5 C4 . . 121.26(17) ?
C6 C5 H5 . . 119.4 ?
C4 C5 H5 . . 119.4 ?
C5 C6 C1 . . 120.90(18) ?
C5 C6 H6 . . 119.5 ?
C1 C6 H6 . . 119.5 ?
C12 C7 C8 . . 116.89(17) ?
C12 C7 C4 . . 121.29(17) ?
C8 C7 C4 . . 121.81(17) ?
C9 C8 C7 . . 121.72(18) ?
C9 C8 H8 . . 119.1 ?
C7 C8 H8 . . 119.1 ?
C8 C9 C10 . . 120.30(19) ?
C8 C9 H9 . . 119.8 ?
C10 C9 H9 . . 119.8 ?
O3 C10 C11 . . 123.09(17) ?
O3 C10 C9 . . 117.94(18) ?
C11 C10 C9 . . 118.97(18) ?
C12 C11 C10 . . 120.08(17) ?
C12 C11 H11 . . 120.0 ?
C10 C11 H11 . . 120.0 ?
C11 C12 C7 . . 121.96(18) ?
C11 C12 H12 . . 119.0 ?
C7 C12 H12 . . 119.0 ?
O2 C13 O1 . . 125.17(18) ?
O2 C13 C1 . . 119.56(18) ?
O1 C13 C1 . . 115.27(17) ?
N1 C14 C15 . . 123.1(2) ?
N1 C14 C14 . 2_655 117.24(12) ?
C15 C14 C14 . 2_655 119.70(15) ?
C16 C15 C14 . . 116.7(2) ?
C16 C15 C19 . . 124.5(2) ?
C14 C15 C19 . . 118.8(3) ?
C17 C16 C15 . . 119.8(2) ?
C17 C16 H16 . . 120.1 ?
C15 C16 H16 . . 120.1 ?
C16 C17 C18 . . 120.0(3) ?
C16 C17 H17 . . 120.0 ?
C18 C17 H17 . . 120.0 ?
N1 C18 C17 . . 122.0(3) ?
N1 C18 H18 . . 119.0 ?
C17 C18 H18 . . 119.0 ?
C19 C19 C15 2_655 . 121.45(16) ?
C19 C19 H19 2_655 . 119.3 ?
C15 C19 H19 . . 119.3 ?

loop_
_geom_bond_atom_site_label_1
_geom_bond_atom_site_label_2
_geom_bond_site_symmetry_2
_geom_bond_distance
_geom_bond_publ_flag
Zn1 O1 2_655 1.8884(16) ?
Zn1 O1 . 1.8884(16) ?
Zn1 N1 2_655 2.0626(19) ?
Zn1 N1 . 2.0626(19) ?
O1 C13 . 1.272(3) ?
O2 C13 . 1.231(3) ?
O3 C10 . 1.354(2) ?
O3 H3A . 0.8200 ?
N1 C18 . 1.327(3) ?
N1 C14 . 1.349(3) ?
C1 C2 . 1.388(3) ?
C1 C6 . 1.389(3) ?
C1 C13 . 1.499(3) ?
C2 C3 . 1.374(3) ?
C2 H2 . 0.9300 ?
C3 C4 . 1.397(3) ?
C3 H3 . 0.9300 ?
C4 C5 . 1.388(3) ?
C4 C7 . 1.480(3) ?
C5 C6 . 1.374(3) ?
C5 H5 . 0.9300 ?
C6 H6 . 0.9300 ?
C7 C12 . 1.391(2) ?
C7 C8 . 1.396(3) ?
C8 C9 . 1.375(3) ?
C8 H8 . 0.9300 ?
C9 C10 . 1.387(3) ?
C9 H9 . 0.9300 ?
C10 C11 . 1.386(3) ?
C11 C12 . 1.377(3) ?
C11 H11 . 0.9300 ?
C12 H12 . 0.9300 ?
C14 C15 . 1.401(3) ?
C14 C14 2_655 1.444(5) ?
C15 C16 . 1.401(4) ?
C15 C19 . 1.429(4) ?
C16 C17 . 1.352(4) ?
C16 H16 . 0.9300 ?
C17 C18 . 1.390(4) ?
C17 H17 . 0.9300 ?
C18 H18 . 0.9300 ?
C19 C19 2_655 1.342(7) ?
C19 H19 . 0.9300 ?

loop_
_geom_hbond_atom_site_label_D
_geom_hbond_atom_site_label_H
_geom_hbond_atom_site_label_A
_geom_hbond_site_symmetry_A
_geom_hbond_distance_DH
_geom_hbond_distance_HA
_geom_hbond_distance_DA
_geom_hbond_angle_DHA
O3 H3A O2 8_465 0.82 1.81 2.622(2) 173

loop_
_geom_torsion_atom_site_label_1
_geom_torsion_atom_site_label_2
_geom_torsion_atom_site_label_3
_geom_torsion_atom_site_label_4
_geom_torsion_site_symmetry_1
_geom_torsion_site_symmetry_2
_geom_torsion_site_symmetry_3
_geom_torsion_site_symmetry_4
_geom_torsion
_geom_torsion_publ_flag
O1 Zn1 O1 C13 2_655 . . . 39.5(2) ?
N1 Zn1 O1 C13 2_655 . . . -172.9(2) ?
N1 Zn1 O1 C13 . . . . -89.4(3) ?
O1 Zn1 N1 C18 2_655 . . . -40.1(2) ?
O1 Zn1 N1 C18 . . . . 93.8(2) ?
N1 Zn1 N1 C18 2_655 . . . -176.7(2) ?
O1 Zn1 N1 C14 2_655 . . . 135.31(14) ?
O1 Zn1 N1 C14 . . . . -90.72(16) ?
N1 Zn1 N1 C14 2_655 . . . -1.20(10) ?
C6 C1 C2 C3 . . . . 0.7(3) ?
C13 C1 C2 C3 . . . . -177.7(2) ?
C1 C2 C3 C4 . . . . -0.3(3) ?
C2 C3 C4 C5 . . . . -0.3(3) ?
C2 C3 C4 C7 . . . . 179.28(19) ?
C3 C4 C5 C6 . . . . 0.4(3) ?
C7 C4 C5 C6 . . . . -179.15(19) ?
C4 C5 C6 C1 . . . . 0.0(3) ?
C2 C1 C6 C5 . . . . -0.6(3) ?
C13 C1 C6 C5 . . . . 177.78(19) ?
C5 C4 C7 C12 . . . . -36.7(3) ?
C3 C4 C7 C12 . . . . 143.7(2) ?
C5 C4 C7 C8 . . . . 142.1(2) ?
C3 C4 C7 C8 . . . . -37.4(3) ?
C12 C7 C8 C9 . . . . 1.3(3) ?
C4 C7 C8 C9 . . . . -177.63(19) ?
C7 C8 C9 C10 . . . . 0.9(3) ?
C8 C9 C10 O3 . . . . 178.0(2) ?
C8 C9 C10 C11 . . . . -2.7(3) ?
O3 C10 C11 C12 . . . . -178.50(18) ?
C9 C10 C11 C12 . . . . 2.2(3) ?
C10 C11 C12 C7 . . . . 0.0(3) ?
C8 C7 C12 C11 . . . . -1.7(3) ?
C4 C7 C12 C11 . . . . 177.16(18) ?
Zn1 O1 C13 O2 . . . . 31.0(4) ?
Zn1 O1 C13 C1 . . . . -149.79(17) ?
C2 C1 C13 O2 . . . . 1.7(3) ?
C6 C1 C13 O2 . . . . -176.6(2) ?
C2 C1 C13 O1 . . . . -177.54(19) ?
C6 C1 C13 O1 . . . . 4.1(3) ?
C18 N1 C14 C15 . . . . -1.2(3) ?
Zn1 N1 C14 C15 . . . . -177.23(17) ?
C18 N1 C14 C14 . . . 2_655 179.4(2) ?
Zn1 N1 C14 C14 . . . 2_655 3.4(3) ?
N1 C14 C15 C16 . . . . 2.1(3) ?
C14 C14 C15 C16 2_655 . . . -178.5(2) ?
N1 C14 C15 C19 . . . . -177.1(2) ?
C14 C14 C15 C19 2_655 . . . 2.2(4) ?
C14 C15 C16 C17 . . . . -2.0(4) ?
C19 C15 C16 C17 . . . . 177.2(3) ?
C15 C16 C17 C18 . . . . 1.1(4) ?
C14 N1 C18 C17 . . . . 0.2(3) ?
Zn1 N1 C18 C17 . . . . 175.43(18) ?
C16 C17 C18 N1 . . . . -0.2(4) ?
C16 C15 C19 C19 . . . 2_655 -178.9(3) ?
C14 C15 C19 C19 . . . 2_655 0.2(5) ?
